data_7201864
loop_
_publ_author_name
'Wisser, Barbara'
'Chamayou, Anne-Christine'
'Miller, Robert'
'Scherer, Wolfgang'
'Janiak, Christoph'

_publ_section_title
;
 A chiral C3-symmetric hexanuclear triangular-prismatic copper(ii)
 cluster derived from a highly modular dipeptidic
 N,N&#x2032;-terephthaloyl-bis(S-aminocarboxylato) ligand
;
_journal_issue 5
_journal_name_full CrystEngComm
_journal_page_first 461
_journal_paper_doi 10.1039/b717207a
_journal_volume 10
_journal_year 2008
_chemical_absolute_configuration rmad
_chemical_formula_moiety 'C163 H156 Cu6 N12 O58.38, 3(O2.98), 1.11(O), 0.69(O), 0.72(O)'
_chemical_formula_sum 'C163 H156 Cu6 N12 O70'
_chemical_formula_weight 3784.24
_chemical_name_common
;
Tris(aqua-ethanol-di(mu4-terephthaloyl-bis(L-
phenylalaninato))dicopper(ii)) hydrate
;
_chemical_name_systematic
;
Tris[aqua-ethanol-di(\m4-terephthaloyl-
bis(L-phenylalaninato))dicopper(II)] hydrate
;
_space_group_IT_number 146
_symmetry_cell_setting trigonal
_symmetry_space_group_name_Hall 'R 3'
_symmetry_space_group_name_H-M 'R 3 :H'
_atom_sites_solution_hydrogens geom
_atom_sites_solution_primary direct
_atom_sites_solution_secondary difmap
_audit_creation_method SHELXL-97
_cell_angle_alpha 90.00
_cell_angle_beta 90.00
_cell_angle_gamma 120.00
_cell_formula_units_Z 3
_cell_length_a 39.7978(3)
_cell_length_b 39.7978(3)
_cell_length_c 10.1735(2)
_cell_measurement_reflns_used 2297
_cell_measurement_temperature 203(2)
_cell_measurement_theta_max 18.96
_cell_measurement_theta_min 2.32
_cell_volume 13954.7(3)
_computing_cell_refinement 'SAINT (Bruker, 2006)'
_computing_data_collection 'APEX2 (Bruker, 2006)'
_computing_data_reduction SAINT
_computing_molecular_graphics 'Diamond (Crystal Impact, 2006)'
_computing_structure_refinement 'SHELXL97 (Sheldrick, 1997)'
_computing_structure_solution 'SHELXS97 (Sheldrick, 1997)'
_diffrn_ambient_temperature 203(2)
_diffrn_measured_fraction_theta_full 1.000
_diffrn_measured_fraction_theta_max 1.000
_diffrn_measurement_device_type 'Bruker APEXII AXS CCD diffractometer'
_diffrn_measurement_method '\w scans'
_diffrn_radiation_monochromator graphite
_diffrn_radiation_source 'fine-focus sealed tube'
_diffrn_radiation_type MoK\a
_diffrn_radiation_wavelength 0.71073
_diffrn_reflns_av_R_equivalents 0.1351
_diffrn_reflns_av_sigmaI/netI 0.1303
_diffrn_reflns_limit_h_max 47
_diffrn_reflns_limit_h_min -48
_diffrn_reflns_limit_k_max 48
_diffrn_reflns_limit_k_min -43
_diffrn_reflns_limit_l_max 12
_diffrn_reflns_limit_l_min -12
_diffrn_reflns_number 46114
_diffrn_reflns_theta_full 25.70
_diffrn_reflns_theta_max 25.70
_diffrn_reflns_theta_min 1.77
_exptl_absorpt_coefficient_mu 0.765
_exptl_absorpt_correction_T_max 0.9527
_exptl_absorpt_correction_T_min 0.8237
_exptl_absorpt_correction_type multi-scan
_exptl_absorpt_process_details '(<i>SADABS</i>; Sheldrick, 1996)'
_exptl_crystal_colour green
_exptl_crystal_density_diffrn 1.351
_exptl_crystal_density_method 'not measured'
_exptl_crystal_description needle
_exptl_crystal_F_000 5856
_exptl_crystal_size_max 0.26
_exptl_crystal_size_mid 0.07
_exptl_crystal_size_min 0.06
_refine_diff_density_max 0.382
_refine_diff_density_min -0.368
_refine_diff_density_rms 0.068
_refine_ls_abs_structure_details 'Flack H D (1983), Acta Cryst. A39, 876-881'
_refine_ls_abs_structure_Flack 0.012(12)
_refine_ls_extinction_method none
_refine_ls_goodness_of_fit_ref 0.980
_refine_ls_hydrogen_treatment constr
_refine_ls_matrix_type full
_refine_ls_number_parameters 766
_refine_ls_number_reflns 11811
_refine_ls_number_restraints 8
_refine_ls_restrained_S_all 0.981
_refine_ls_R_factor_all 0.1179
_refine_ls_R_factor_gt 0.0579
_refine_ls_shift/su_max 0.005
_refine_ls_shift/su_mean 0.000
_refine_ls_structure_factor_coef Fsqd
_refine_ls_weighting_details 'calc w=1/[\s^2^(Fo^2^)+(0.0352P)^2^+0.0000P] where P=(Fo^2^+2Fc^2^)/3'
_refine_ls_weighting_scheme calc
_refine_ls_wR_factor_gt 0.0952
_refine_ls_wR_factor_ref 0.1140
_reflns_number_gt 7411
_reflns_number_total 11811
_reflns_threshold_expression >2sigma(I)
_cod_data_source_file b717207a.txt
_cod_data_source_block barbl
_cod_depositor_comments
;
The following automatic conversions were performed:
'_exptl_absorpt_correction_type' value 'Multi-scan' changed to
'multi-scan' according to
'/home/saulius/struct/CIF-dictionaries/cif_core.dic' dictionary named
'cif_core.dic' version 2.4.1 from 2010-06-29.

Automatic conversion script
Id: cif_fix_enum 1527 2010-12-29 10:47:43Z saulius 
;
_cod_original_sg_symbol_Hall R3
_cod_original_sg_symbol_H-M R3
_cod_database_code 7201864

loop_
_symmetry_equiv_pos_as_xyz
'x, y, z'
'-y, x-y, z'
'-x+y, -x, z'
'x+2/3, y+1/3, z+1/3'
'-y+2/3, x-y+1/3, z+1/3'
'-x+y+2/3, -x+1/3, z+1/3'
'x+1/3, y+2/3, z+2/3'
'-y+1/3, x-y+2/3, z+2/3'
'-x+y+1/3, -x+2/3, z+2/3'

loop_
_atom_site_label
_atom_site_type_symbol
_atom_site_fract_x
_atom_site_fract_y
_atom_site_fract_z
_atom_site_U_iso_or_equiv
_atom_site_adp_type
_atom_site_occupancy
_atom_site_symmetry_multiplicity
_atom_site_calc_flag
_atom_site_refinement_flags
_atom_site_disorder_assembly
_atom_site_disorder_group
Cu1 Cu -0.075661(4) 0.451442(5) -0.484077(17) 0.02831(5) Uani 1 1 d . . .
Cu2 Cu -0.151911(4) 0.416688(5) -0.484224(18) 0.03441(6) Uani 1 1 d . . .
O1 O -0.08610(2) 0.41735(2) -0.32703(9) 0.0309(3) Uani 1 1 d . . .
O2 O -0.14922(2) 0.37889(2) -0.37187(9) 0.0349(4) Uani 1 1 d . . .
O3 O -0.16322(3) 0.30317(3) -0.05495(9) 0.0395(4) Uani 1 1 d . . .
O4 O -0.32622(3) 0.14380(3) -0.40860(10) 0.0460(4) Uani 1 1 d . . .
O5 O -0.43145(2) 0.07720(2) -0.37866(9) 0.0326(3) Uani 1 1 d . . .
O6 O -0.40550(3) 0.14070(3) -0.33144(10) 0.0377(4) Uani 1 1 d . . .
N1 N -0.15293(3) 0.31621(3) -0.27059(11) 0.0333(4) Uani 1 1 d . . .
H1 H -0.1620 0.3084 -0.3494 0.040 Uiso 1 1 calc R . .
N2 N -0.34529(3) 0.13864(3) -0.19805(12) 0.0387(5) Uani 1 1 d . . .
H2A H -0.3398 0.1488 -0.1197 0.046 Uiso 1 1 calc R . .
C1 C -0.11765(3) 0.38522(4) -0.32291(14) 0.0297(5) Uani 1 1 d . . .
C2 C -0.11576(4) 0.35196(4) -0.25864(15) 0.0302(5) Uani 1 1 d . . .
H2B H -0.1093 0.3579 -0.1644 0.036 Uiso 1 1 calc R . .
C3 C -0.08411(4) 0.34607(4) -0.32575(15) 0.0319(5) Uani 1 1 d . . .
H3A H -0.0874 0.3211 -0.2968 0.038 Uiso 1 1 calc R . .
H3B H -0.0886 0.3444 -0.4209 0.038 Uiso 1 1 calc R . .
C4 C -0.04314(4) 0.37656(4) -0.30070(15) 0.0336(5) Uani 1 1 d . . .
C5 C -0.02891(4) 0.38698(4) -0.17314(15) 0.0396(6) Uani 1 1 d . . .
H5A H -0.0457 0.3754 -0.1015 0.048 Uiso 1 1 calc R . .
C6 C 0.00909(4) 0.41379(5) -0.15059(17) 0.0514(7) Uani 1 1 d . . .
H6 H 0.0181 0.4204 -0.0637 0.062 Uiso 1 1 calc R . .
C7 C 0.03471(4) 0.43151(5) -0.25484(18) 0.0502(6) Uani 1 1 d . . .
H7 H 0.0609 0.4499 -0.2391 0.060 Uiso 1 1 calc R . .
C8 C 0.02088(4) 0.42144(5) -0.38201(19) 0.0573(7) Uani 1 1 d . . .
H8 H 0.0377 0.4331 -0.4535 0.069 Uiso 1 1 calc R . .
C9 C -0.01740(4) 0.39445(4) -0.40404(16) 0.0411(6) Uani 1 1 d . . .
H9 H -0.0264 0.3879 -0.4909 0.049 Uiso 1 1 calc R . .
C10 C -0.17404(4) 0.29463(4) -0.16994(14) 0.0300(5) Uani 1 1 d . . .
C11 C -0.21205(4) 0.25928(4) -0.20452(14) 0.0305(5) Uani 1 1 d . . .
C12 C -0.23175(4) 0.25593(4) -0.32015(16) 0.0419(6) Uani 1 1 d . . .
H12 H -0.2215 0.2764 -0.3810 0.050 Uiso 1 1 calc R . .
C13 C -0.26657(4) 0.22251(4) -0.34678(15) 0.0405(6) Uani 1 1 d . . .
H13A H -0.2797 0.2205 -0.4257 0.049 Uiso 1 1 calc R . .
C14 C -0.28212(4) 0.19204(4) -0.25753(15) 0.0347(5) Uani 1 1 d . . .
C15 C -0.26204(4) 0.19532(4) -0.14449(15) 0.0393(6) Uani 1 1 d . . .
H15A H -0.2717 0.1744 -0.0854 0.047 Uiso 1 1 calc R . .
C16 C -0.22792(4) 0.22886(4) -0.11616(15) 0.0365(6) Uani 1 1 d . . .
H16A H -0.2153 0.2311 -0.0359 0.044 Uiso 1 1 calc R . .
C17 C -0.31997(4) 0.15615(4) -0.29666(15) 0.0343(5) Uani 1 1 d . . .
C18 C -0.38182(4) 0.10292(4) -0.22071(15) 0.0382(6) Uani 1 1 d . . .
H18 H -0.3759 0.0833 -0.2566 0.046 Uiso 1 1 calc R . .
C19 C -0.40335(5) 0.08759(5) -0.08947(17) 0.0688(9) Uani 1 1 d . . .
H19A H -0.3841 0.0925 -0.0210 0.083 Uiso 1 1 calc R . .
H19B H -0.4159 0.1027 -0.0670 0.083 Uiso 1 1 calc R . .
C20 C -0.43333(5) 0.04557(5) -0.08580(17) 0.0575(7) Uani 1 1 d . . .
C21 C -0.47213(5) 0.03259(5) -0.10783(18) 0.0643(8) Uani 1 1 d . . .
H21 H -0.4803 0.0503 -0.1306 0.077 Uiso 1 1 calc R . .
C22 C -0.49914(6) -0.00665(6) -0.0964(2) 0.0821(10) Uani 1 1 d . . .
H22 H -0.5253 -0.0153 -0.1156 0.099 Uiso 1 1 calc R . .
C23 C -0.48878(7) -0.03210(6) -0.0590(2) 0.1011(12) Uani 1 1 d . . .
H23 H -0.5078 -0.0582 -0.0455 0.121 Uiso 1 1 calc R . .
C24 C -0.45052(8) -0.02037(7) -0.0401(4) 0.1691(16) Uani 1 1 d . . .
H24 H -0.4424 -0.0383 -0.0217 0.203 Uiso 1 1 calc R . .
C25 C -0.42365(6) 0.01977(6) -0.0493(3) 0.1400(11) Uani 1 1 d . . .
H25 H -0.3976 0.0285 -0.0283 0.168 Uiso 1 1 calc R . .
C26 C -0.40760(4) 0.10853(4) -0.31990(15) 0.0330(5) Uani 1 1 d . . .
O7 O -0.08169(2) 0.47754(3) -0.64187(10) 0.0347(3) Uani 1 1 d . . .
O8 O -0.14429(2) 0.45855(3) -0.59966(10) 0.0376(4) Uani 1 1 d . . .
O9 O -0.15891(3) 0.50683(3) -0.91333(11) 0.0587(4) Uani 1 1 d . . .
O10 O -0.30401(2) 0.53418(2) -0.55935(9) 0.0334(3) Uani 1 1 d . . .
O11 O -0.40723(2) 0.50976(2) -0.58800(9) 0.0309(3) Uani 1 1 d . . .
O12 O -0.38776(2) 0.46693(2) -0.63811(9) 0.0365(4) Uani 1 1 d . . .
N3 N -0.14066(3) 0.52066(3) -0.70179(12) 0.0363(4) Uani 1 1 d . . .
H3 H -0.1465 0.5259 -0.6250 0.044 Uiso 1 1 calc R . .
N4 N -0.32412(3) 0.52440(3) -0.76938(11) 0.0318(4) Uani 1 1 d . . .
H4B H -0.3213 0.5185 -0.8494 0.038 Uiso 1 1 calc R . .
C27 C -0.11141(4) 0.48097(4) -0.64768(15) 0.0346(5) Uani 1 1 d . . .
C28 C -0.10570(3) 0.51824(4) -0.71303(15) 0.0336(5) Uani 1 1 d . . .
H28 H -0.0993 0.5183 -0.8070 0.040 Uiso 1 1 calc R . .
C29 C -0.07171(4) 0.55273(4) -0.64325(17) 0.0490(6) Uani 1 1 d . . .
H29A H -0.0770 0.5503 -0.5486 0.059 Uiso 1 1 calc R . .
H29B H -0.0482 0.5510 -0.6570 0.059 Uiso 1 1 calc R . .
C30 C -0.06382(3) 0.59118(3) -0.68593(13) 0.0812(9) Uani 1 1 d G . .
C31 C -0.08238(5) 0.60920(4) -0.62848(19) 0.1118(12) Uani 1 1 d G . .
H31 H -0.1011 0.5963 -0.5628 0.134 Uiso 1 1 calc R . .
C32 C -0.07323(7) 0.64624(5) -0.6682(3) 0.1677(14) Uani 1 1 d G . .
H32 H -0.0858 0.6584 -0.6293 0.201 Uiso 1 1 calc R . .
C33 C -0.04552(7) 0.66526(4) -0.7654(3) 0.1974(19) Uani 1 1 d G . .
H33 H -0.0393 0.6903 -0.7923 0.237 Uiso 1 1 calc R . .
C34 C -0.02695(7) 0.64724(5) -0.8228(2) 0.244(3) Uani 1 1 d G . .
H34 H -0.0082 0.6601 -0.8886 0.293 Uiso 1 1 calc R . .
C35 C -0.03610(5) 0.61020(4) -0.78312(16) 0.1534(17) Uani 1 1 d G . .
H35 H -0.0235 0.5980 -0.8220 0.184 Uiso 1 1 calc R . .
C36 C -0.16471(4) 0.51531(4) -0.80263(15) 0.0369(5) Uani 1 1 d . . .
C37 C -0.19937(4) 0.51866(4) -0.77129(14) 0.0341(5) Uani 1 1 d . . .
C38 C -0.19790(4) 0.54475(4) -0.67662(16) 0.0376(5) Uani 1 1 d . . .
H38 H -0.1745 0.5606 -0.6319 0.045 Uiso 1 1 calc R . .
C39 C -0.23039(4) 0.54750(4) -0.64774(15) 0.0392(6) Uani 1 1 d . . .
H39 H -0.2290 0.5652 -0.5836 0.047 Uiso 1 1 calc R . .
C40 C -0.26522(4) 0.52418(4) -0.71354(14) 0.0317(5) Uani 1 1 d . . .
C41 C -0.26611(4) 0.49873(4) -0.80799(17) 0.0513(6) Uani 1 1 d . . .
H41 H -0.2893 0.4831 -0.8542 0.062 Uiso 1 1 calc R . .
C42 C -0.23385(4) 0.49575(4) -0.83580(16) 0.0457(6) Uani 1 1 d . . .
H42 H -0.2354 0.4779 -0.8994 0.055 Uiso 1 1 calc R . .
C43 C -0.29904(4) 0.52770(4) -0.67382(14) 0.0290(5) Uani 1 1 d . . .
C44 C -0.35592(4) 0.53099(4) -0.73531(14) 0.0332(5) Uani 1 1 d . . .
H44 H -0.3445 0.5556 -0.6853 0.040 Uiso 1 1 calc R . .
C45 C -0.37491(4) 0.53652(4) -0.85777(15) 0.0385(5) Uani 1 1 d . . .
H45A H -0.3549 0.5509 -0.9240 0.046 Uiso 1 1 calc R . .
H45B H -0.3932 0.5110 -0.8946 0.046 Uiso 1 1 calc R . .
C46 C -0.39606(4) 0.55805(4) -0.82897(14) 0.0393(5) Uani 1 1 d . . .
C47 C -0.37650(5) 0.59699(4) -0.79409(17) 0.0588(7) Uani 1 1 d . . .
H47 H -0.3492 0.6107 -0.7944 0.071 Uiso 1 1 calc R . .
C48 C -0.39603(5) 0.61611(5) -0.7590(2) 0.0969(8) Uani 1 1 d . . .
H48 H -0.3822 0.6424 -0.7348 0.116 Uiso 1 1 calc R . .
C49 C -0.43573(6) 0.59654(6) -0.7596(2) 0.1185(8) Uani 1 1 d . . .
H49 H -0.4492 0.6095 -0.7373 0.142 Uiso 1 1 calc R . .
C50 C -0.45551(5) 0.55846(6) -0.7923(2) 0.1001(8) Uani 1 1 d . . .
H50 H -0.4828 0.5451 -0.7915 0.120 Uiso 1 1 calc R . .
C51 C -0.43623(4) 0.53902(5) -0.82697(17) 0.0612(7) Uani 1 1 d . . .
H51 H -0.4505 0.5126 -0.8494 0.073 Uiso 1 1 calc R . .
C52 C -0.38576(4) 0.49944(4) -0.64588(14) 0.0301(5) Uani 1 1 d . . .
O13 O -0.01395(3) 0.47764(3) -0.48021(13) 0.0605(5) Uani 1 1 d . . .
H13B H -0.0033 0.4645 -0.4684 0.091 Uiso 1 1 calc R . .
C53 C 0.01382(7) 0.51803(7) -0.4604(2) 0.1482(16) Uani 1 1 d . . .
H53A H 0.0015 0.5289 -0.4048 0.178 Uiso 1 1 calc R . .
H53B H 0.0355 0.5195 -0.4101 0.178 Uiso 1 1 calc R . .
C54 C 0.02891(8) 0.54152(7) -0.5664(3) 0.1386(15) Uani 1 1 d . . .
H54A H 0.0085 0.5354 -0.6302 0.208 Uiso 1 1 calc R . .
H54B H 0.0489 0.5376 -0.6058 0.208 Uiso 1 1 calc R . .
H54C H 0.0401 0.5684 -0.5392 0.208 Uiso 1 1 calc R . .
O14 O -0.21310(3) 0.39001(3) -0.48247(14) 0.0778(5) Uani 1 1 d . . .
H14A H -0.2305 0.3624 -0.4761 0.117 Uiso 1 1 d R . .
H14B H -0.2266 0.4034 -0.4771 0.117 Uiso 1 1 d R . .
C55 C -0.2335(3) 0.4158(3) -0.4673(13) 0.192(5) Uiso 0.33 1 d P . .
O15 O -0.20322(8) 0.36860(8) -0.8297(3) 0.1384(11) Uiso 0.63 1 d P . .
O16 O -0.17941(14) 0.38821(13) -1.0343(5) 0.276(2) Uiso 0.68 1 d P . .
O17 O -0.29039(13) 0.42223(13) -0.1228(5) 0.242(2) Uiso 0.61 1 d P . .
O18 O -0.2432(3) 0.4205(3) -0.5847(11) 0.352(5) Uiso 0.44 1 d P . .
O19 O -0.2593(3) 0.3307(3) -0.6458(12) 0.103(4) Uiso 0.13 1 d P . .
O20 O -0.2427(3) 0.4101(3) -0.2519(13) 0.499(7) Uiso 0.55 1 d P . .
O21 O -0.2591(3) 0.3216(3) -0.2209(13) 0.293(6) Uiso 0.30 1 d P . .
O22 O -0.20239(19) 0.4115(2) -1.1352(8) 0.172(3) Uiso 0.31 1 d P . .
O23 O -0.24819(18) 0.32538(13) -0.5207(7) 0.275(3) Uiso 0.51 1 d P . .
O24 O -0.16670(17) 0.40898(18) -0.9692(7) 0.256(3) Uiso 0.49 1 d P . .
O25 O -0.2639(3) 0.4157(3) -0.1261(11) 0.375(6) Uiso 0.41 1 d P . .
O26 O -0.2413(2) 0.4045(3) -0.7207(10) 0.300(4) Uiso 0.40 1 d P . .
O27 O -0.3050(3) 0.3957(3) -0.0215(12) 0.444(6) Uiso 0.50 1 d P . .
O28 O -0.2552(5) 0.3559(5) -0.710(2) 0.329(10) Uiso 0.20 1 d P . .
O29 O -0.3034(5) 0.2879(6) -0.678(2) 0.545(12) Uiso 0.37 1 d P . .
O30 O -0.3014(3) 0.3799(3) -0.2197(12) 0.369(5) Uiso 0.44 1 d P . .
O31 O -0.2810(6) 0.4123(6) -0.520(2) 0.379(11) Uiso 0.23 1 d P . .
O32 O -0.1950(2) 0.4186(2) -1.0072(8) 0.122(3) Uiso 0.22 1 d P . .
O33 O -0.1941(2) 0.3990(2) -0.8971(8) 0.214(3) Uiso 0.35 1 d P . .
O34 O -0.2598(4) 0.3325(2) -0.3980(13) 0.427(10) Uiso 0.28 1 d P . .
O35 O -0.2818(5) 0.3391(5) -0.8628(19) 0.353(10) Uiso 0.23 1 d P . .
O36 O -0.1914(5) 0.3523(6) -0.962(2) 0.300(10) Uiso 0.18 1 d P . .
O37 O -0.2368(5) 0.3820(6) -0.590(2) 0.349(10) Uiso 0.23 1 d P . .
O38 O -0.3312(7) 0.2997(6) -0.807(3) 0.508(17) Uiso 0.24 1 d P . .
O39 O -0.3333 0.3333 -0.346(3) 0.246(13) Uiso 0.19 3 d SP . .
O40 O -0.2280(4) 0.3835(4) -0.9710(17) 0.127(6) Uiso 0.12 1 d P . .
O41 O -0.2565(5) 0.3531(5) -0.2894(18) 0.301(8) Uiso 0.23 1 d P . .

loop_
_atom_site_aniso_label
_atom_site_aniso_U_11
_atom_site_aniso_U_22
_atom_site_aniso_U_33
_atom_site_aniso_U_23
_atom_site_aniso_U_13
_atom_site_aniso_U_12
Cu1 0.02260(6) 0.03234(7) 0.03153(8) -0.00236(8) -0.00058(8) 0.01490(5)
Cu2 0.02335(7) 0.04114(8) 0.04040(10) 0.00228(8) 0.00067(8) 0.01736(6)
O1 0.0263(4) 0.0266(4) 0.0372(6) -0.0048(4) -0.0066(4) 0.0113(3)
O2 0.0280(4) 0.0377(5) 0.0335(6) 0.0035(4) -0.0027(4) 0.0123(3)
O3 0.0391(5) 0.0461(5) 0.0201(5) 0.0008(5) -0.0019(4) 0.0113(4)
O4 0.0436(5) 0.0499(6) 0.0265(6) -0.0066(5) -0.0052(5) 0.0100(4)
O5 0.0244(4) 0.0370(5) 0.0306(6) -0.0085(4) -0.0054(4) 0.0110(3)
O6 0.0310(5) 0.0329(5) 0.0406(6) -0.0049(5) -0.0001(5) 0.0096(3)
N1 0.0295(6) 0.0328(6) 0.0249(7) -0.0027(5) -0.0074(5) 0.0059(4)
N2 0.0304(6) 0.0385(6) 0.0305(7) 0.0001(6) -0.0065(6) 0.0046(5)
C1 0.0229(6) 0.0365(7) 0.0280(8) -0.0070(6) -0.0055(6) 0.0136(5)
C2 0.0301(7) 0.0256(6) 0.0253(8) 0.0007(6) -0.0013(6) 0.0066(5)
C3 0.0357(6) 0.0301(6) 0.0348(9) -0.0045(6) -0.0042(6) 0.0201(4)
C4 0.0294(6) 0.0423(7) 0.0353(9) -0.0048(6) -0.0008(6) 0.0227(5)
C5 0.0298(7) 0.0603(8) 0.0265(9) -0.0061(7) -0.0085(6) 0.0209(5)
C6 0.0348(7) 0.0747(10) 0.0405(10) -0.0121(8) -0.0120(7) 0.0242(6)
C7 0.0235(7) 0.0570(9) 0.0659(12) 0.0033(9) -0.0010(8) 0.0169(6)
C8 0.0486(8) 0.0724(9) 0.0581(12) 0.0141(9) 0.0114(8) 0.0357(6)
C9 0.0355(7) 0.0568(8) 0.0344(10) -0.0025(7) -0.0034(7) 0.0256(5)
C10 0.0341(6) 0.0333(6) 0.0239(8) 0.0025(6) -0.0041(6) 0.0180(5)
C11 0.0259(6) 0.0358(7) 0.0218(8) -0.0048(6) -0.0038(6) 0.0095(5)
C12 0.0328(7) 0.0395(8) 0.0387(9) 0.0069(7) 0.0005(7) 0.0072(6)
C13 0.0305(7) 0.0495(8) 0.0278(9) 0.0053(7) -0.0077(7) 0.0097(6)
C14 0.0309(7) 0.0366(7) 0.0285(9) -0.0021(7) -0.0040(7) 0.0107(5)
C15 0.0382(7) 0.0379(7) 0.0318(9) 0.0107(7) -0.0040(7) 0.0115(6)
C16 0.0279(7) 0.0392(8) 0.0263(8) 0.0041(7) -0.0091(6) 0.0048(6)
C17 0.0368(7) 0.0292(7) 0.0298(9) 0.0010(7) -0.0037(7) 0.0113(5)
C18 0.0326(7) 0.0346(8) 0.0269(8) -0.0031(7) -0.0083(7) 0.0013(6)
C19 0.0598(12) 0.0554(11) 0.0328(10) 0.0105(9) 0.0009(9) -0.0150(10)
C20 0.0404(9) 0.0506(10) 0.0420(10) 0.0141(9) -0.0092(8) -0.0068(8)
C21 0.0531(10) 0.0545(10) 0.0677(14) 0.0103(9) 0.0130(10) 0.0136(8)
C22 0.0600(12) 0.0754(13) 0.0607(13) 0.0114(11) 0.0027(11) -0.0038(11)
C23 0.1144(18) 0.0550(12) 0.0817(16) 0.0180(12) 0.0016(14) 0.0031(12)
C24 0.1108(18) 0.1052(16) 0.275(3) 0.0949(18) -0.001(2) 0.0417(13)
C25 0.0556(12) 0.1058(14) 0.212(2) 0.1028(13) -0.0255(13) 0.0056(10)
C26 0.0309(7) 0.0346(7) 0.0242(8) 0.0009(6) 0.0046(6) 0.0093(5)
O7 0.0311(4) 0.0460(5) 0.0368(6) 0.0050(4) 0.0011(4) 0.0267(3)
O8 0.0314(4) 0.0440(4) 0.0459(7) 0.0071(5) 0.0041(4) 0.0251(3)
O9 0.0601(5) 0.1129(6) 0.0348(7) -0.0120(5) -0.0071(5) 0.0669(4)
O10 0.0409(4) 0.0452(4) 0.0259(6) -0.0010(4) 0.0029(4) 0.0302(3)
O11 0.0318(4) 0.0326(4) 0.0361(6) 0.0068(4) 0.0117(4) 0.0220(3)
O12 0.0394(4) 0.0345(4) 0.0419(7) 0.0001(4) 0.0053(5) 0.0232(3)
N3 0.0440(5) 0.0558(6) 0.0251(7) 0.0025(5) 0.0025(5) 0.0369(4)
N4 0.0372(5) 0.0481(5) 0.0246(7) 0.0002(5) 0.0078(5) 0.0322(4)
C27 0.0430(7) 0.0473(7) 0.0247(8) -0.0026(7) -0.0017(6) 0.0310(5)
C28 0.0344(6) 0.0499(7) 0.0280(8) 0.0070(6) 0.0028(6) 0.0298(5)
C29 0.0439(7) 0.0505(8) 0.0570(12) 0.0088(8) 0.0016(8) 0.0269(6)
C30 0.0867(12) 0.0544(10) 0.0952(16) 0.0133(10) -0.0228(11) 0.0298(8)
C31 0.0912(12) 0.0586(10) 0.197(3) 0.0032(14) -0.0226(16) 0.0457(8)
C32 0.2377(18) 0.1055(12) 0.212(3) -0.0041(16) -0.0751(19) 0.1247(10)
C33 0.234(3) 0.1385(17) 0.193(3) 0.1209(16) 0.017(2) 0.0727(18)
C34 0.361(4) 0.1193(19) 0.260(4) 0.082(2) 0.059(4) 0.127(2)
C35 0.234(3) 0.1044(16) 0.104(2) 0.0467(15) 0.016(2) 0.0709(16)
C36 0.0361(6) 0.0449(7) 0.0378(9) 0.0028(7) 0.0026(7) 0.0263(5)
C37 0.0406(7) 0.0415(7) 0.0283(9) 0.0002(6) 0.0007(6) 0.0265(5)
C38 0.0310(6) 0.0379(7) 0.0458(10) -0.0047(7) -0.0040(7) 0.0186(5)
C39 0.0412(7) 0.0463(7) 0.0358(9) -0.0085(7) 0.0011(7) 0.0261(5)
C40 0.0376(6) 0.0403(6) 0.0279(8) 0.0051(6) 0.0023(6) 0.0275(4)
C41 0.0468(7) 0.0647(8) 0.0542(11) -0.0140(8) -0.0009(8) 0.0367(5)
C42 0.0449(7) 0.0676(8) 0.0399(10) -0.0209(7) -0.0110(7) 0.0396(5)
C43 0.0300(6) 0.0279(6) 0.0316(8) 0.0029(6) 0.0076(6) 0.0163(4)
C44 0.0363(7) 0.0451(7) 0.0204(8) 0.0056(6) 0.0030(6) 0.0220(5)
C45 0.0387(6) 0.0590(7) 0.0296(9) -0.0004(7) -0.0032(6) 0.0334(5)
C46 0.0478(7) 0.0664(7) 0.0209(8) 0.0151(7) 0.0063(6) 0.0414(5)
C47 0.0774(9) 0.0635(9) 0.0504(11) 0.0086(8) -0.0003(9) 0.0463(6)
C48 0.1769(12) 0.1111(9) 0.0700(15) -0.0013(10) -0.0153(11) 0.1224(7)
C49 0.2134(10) 0.2202(11) 0.0446(13) 0.0333(10) 0.0248(10) 0.2004(6)
C50 0.0983(9) 0.1871(12) 0.0754(14) 0.0666(11) 0.0443(9) 0.1167(7)
C51 0.0524(8) 0.0930(10) 0.0564(12) 0.0248(9) 0.0095(8) 0.0500(6)
C52 0.0257(6) 0.0315(6) 0.0318(9) 0.0012(6) -0.0038(6) 0.0132(5)
O13 0.0232(5) 0.0576(6) 0.0928(9) -0.0036(6) 0.0007(6) 0.0142(4)
C53 0.0714(17) 0.126(2) 0.116(2) -0.0039(19) -0.0188(16) -0.0490(17)
C54 0.171(2) 0.1069(16) 0.137(3) 0.0041(17) 0.018(2) 0.0692(14)
O14 0.0297(5) 0.0833(7) 0.1230(12) 0.0061(8) -0.0037(6) 0.0302(4)

loop_
_atom_type_symbol
_atom_type_description
_atom_type_scat_dispersion_real
_atom_type_scat_dispersion_imag
_atom_type_scat_source
C C 0.0033 0.0016 'International Tables Vol C Tables 4.2.6.8 and 6.1.1.4'
H H 0.0000 0.0000 'International Tables Vol C Tables 4.2.6.8 and 6.1.1.4'
Cu Cu 0.3201 1.2651 'International Tables Vol C Tables 4.2.6.8 and 6.1.1.4'
N N 0.0061 0.0033 'International Tables Vol C Tables 4.2.6.8 and 6.1.1.4'
O O 0.0106 0.0060 'International Tables Vol C Tables 4.2.6.8 and 6.1.1.4'

loop_
_geom_angle_atom_site_label_1
_geom_angle_atom_site_label_2
_geom_angle_atom_site_label_3
_geom_angle
_geom_angle_site_symmetry_1
_geom_angle_site_symmetry_3
_geom_angle_publ_flag
O5 Cu1 O11 170.95(4) 2_565 3_455 ?
O5 Cu1 O7 87.55(4) 2_565 . ?
O11 Cu1 O7 91.77(4) 3_455 . ?
O5 Cu1 O1 91.89(4) 2_565 . ?
O11 Cu1 O1 86.23(4) 3_455 . ?
O7 Cu1 O1 163.65(3) . . ?
O5 Cu1 O13 95.13(4) 2_565 . ?
O11 Cu1 O13 93.88(5) 3_455 . ?
O7 Cu1 O13 99.75(4) . . ?
O1 Cu1 O13 96.58(4) . . ?
O5 Cu1 Cu2 86.02(3) 2_565 . ?
O11 Cu1 Cu2 84.94(3) 3_455 . ?
O7 Cu1 Cu2 82.28(2) . . ?
O1 Cu1 Cu2 81.38(3) . . ?
O13 Cu1 Cu2 177.70(4) . . ?
O8 Cu2 O2 169.33(4) . . ?
O8 Cu2 O6 87.46(4) . 2_565 ?
O2 Cu2 O6 92.04(4) . 2_565 ?
O8 Cu2 O12 90.64(4) . 3_455 ?
O2 Cu2 O12 86.66(4) . 3_455 ?
O6 Cu2 O12 162.64(4) 2_565 3_455 ?
O8 Cu2 O14 94.75(5) . . ?
O2 Cu2 O14 95.87(5) . . ?
O6 Cu2 O14 97.90(5) 2_565 . ?
O12 Cu2 O14 99.46(5) 3_455 . ?
O8 Cu2 Cu1 84.53(3) . . ?
O2 Cu2 Cu1 84.88(3) . . ?
O6 Cu2 Cu1 80.87(2) 2_565 . ?
O12 Cu2 Cu1 81.77(3) 3_455 . ?
O14 Cu2 Cu1 178.59(4) . . ?
C1 O1 Cu1 118.39(9) . . ?
C1 O2 Cu2 121.19(8) . . ?
C26 O5 Cu1 119.62(11) . 3_455 ?
C26 O6 Cu2 121.08(9) . 3_455 ?
C10 N1 C2 124.83(11) . . ?
C10 N1 H1 117.6 . . ?
C2 N1 H1 117.6 . . ?
C17 N2 C18 120.79(12) . . ?
C17 N2 H2A 119.6 . . ?
C18 N2 H2A 119.6 . . ?
O2 C1 O1 125.23(14) . . ?
O2 C1 C2 118.64(10) . . ?
O1 C1 C2 116.08(13) . . ?
N1 C2 C1 110.39(12) . . ?
N1 C2 C3 108.70(12) . . ?
C1 C2 C3 109.99(11) . . ?
N1 C2 H2B 109.2 . . ?
C1 C2 H2B 109.2 . . ?
C3 C2 H2B 109.2 . . ?
C4 C3 C2 116.29(12) . . ?
C4 C3 H3A 108.2 . . ?
C2 C3 H3A 108.2 . . ?
C4 C3 H3B 108.2 . . ?
C2 C3 H3B 108.2 . . ?
H3A C3 H3B 107.4 . . ?
C9 C4 C5 117.78(11) . . ?
C9 C4 C3 120.95(13) . . ?
C5 C4 C3 121.22(12) . . ?
C6 C5 C4 121.03(13) . . ?
C6 C5 H5A 119.5 . . ?
C4 C5 H5A 119.5 . . ?
C5 C6 C7 120.78(15) . . ?
C5 C6 H6 119.6 . . ?
C7 C6 H6 119.6 . . ?
C8 C7 C6 118.69(12) . . ?
C8 C7 H7 120.7 . . ?
C6 C7 H7 120.7 . . ?
C9 C8 C7 120.24(15) . . ?
C9 C8 H8 119.9 . . ?
C7 C8 H8 119.9 . . ?
C8 C9 C4 121.47(15) . . ?
C8 C9 H9 119.3 . . ?
C4 C9 H9 119.3 . . ?
O3 C10 N1 122.08(10) . . ?
O3 C10 C11 121.89(11) . . ?
N1 C10 C11 116.03(12) . . ?
C16 C11 C12 118.72(11) . . ?
C16 C11 C10 118.21(13) . . ?
C12 C11 C10 123.08(12) . . ?
C11 C12 C13 120.38(14) . . ?
C11 C12 H12 119.8 . . ?
C13 C12 H12 119.8 . . ?
C12 C13 C14 120.37(14) . . ?
C12 C13 H13A 119.8 . . ?
C14 C13 H13A 119.8 . . ?
C15 C14 C13 118.83(11) . . ?
C15 C14 C17 124.47(13) . . ?
C13 C14 C17 116.63(13) . . ?
C14 C15 C16 120.93(14) . . ?
C14 C15 H15A 119.5 . . ?
C16 C15 H15A 119.5 . . ?
C15 C16 C11 120.70(14) . . ?
C15 C16 H16A 119.7 . . ?
C11 C16 H16A 119.7 . . ?
O4 C17 N2 122.74(11) . . ?
O4 C17 C14 122.07(12) . . ?
N2 C17 C14 115.16(12) . . ?
N2 C18 C26 112.10(12) . . ?
N2 C18 C19 109.63(12) . . ?
C26 C18 C19 110.40(14) . . ?
N2 C18 H18 108.2 . . ?
C26 C18 H18 108.2 . . ?
C19 C18 H18 108.2 . . ?
C20 C19 C18 116.17(14) . . ?
C20 C19 H19A 108.2 . . ?
C18 C19 H19A 108.2 . . ?
C20 C19 H19B 108.2 . . ?
C18 C19 H19B 108.2 . . ?
H19A C19 H19B 107.4 . . ?
C25 C20 C21 117.54(16) . . ?
C25 C20 C19 119.92(18) . . ?
C21 C20 C19 122.3(2) . . ?
C20 C21 C22 120.0(2) . . ?
C20 C21 H21 120.0 . . ?
C22 C21 H21 120.0 . . ?
C23 C22 C21 121.4(2) . . ?
C23 C22 H22 119.3 . . ?
C21 C22 H22 119.3 . . ?
C22 C23 C24 119.9(2) . . ?
C22 C23 H23 120.0 . . ?
C24 C23 H23 120.0 . . ?
C23 C24 C25 117.5(3) . . ?
C23 C24 H24 121.3 . . ?
C25 C24 H24 121.3 . . ?
C20 C25 C24 123.3(2) . . ?
C20 C25 H25 118.4 . . ?
C24 C25 H25 118.4 . . ?
O6 C26 O5 126.48(15) . . ?
O6 C26 C18 120.38(12) . . ?
O5 C26 C18 113.01(14) . . ?
C27 O7 Cu1 117.36(9) . . ?
C27 O8 Cu2 120.45(11) . . ?
C52 O11 Cu1 120.79(8) . 2_565 ?
C52 O12 Cu2 119.03(9) . 2_565 ?
C36 N3 C28 124.13(13) . . ?
C36 N3 H3 117.9 . . ?
C28 N3 H3 117.9 . . ?
C43 N4 C44 118.49(12) . . ?
C43 N4 H4B 120.8 . . ?
C44 N4 H4B 120.8 . . ?
O8 C27 O7 127.33(14) . . ?
O8 C27 C28 116.92(14) . . ?
O7 C27 C28 115.61(11) . . ?
N3 C28 C27 110.34(10) . . ?
N3 C28 C29 110.53(13) . . ?
C27 C28 C29 107.57(13) . . ?
N3 C28 H28 109.5 . . ?
C27 C28 H28 109.5 . . ?
C29 C28 H28 109.5 . . ?
C30 C29 C28 115.41(14) . . ?
C30 C29 H29A 108.4 . . ?
C28 C29 H29A 108.4 . . ?
C30 C29 H29B 108.4 . . ?
C28 C29 H29B 108.4 . . ?
H29A C29 H29B 107.5 . . ?
C31 C30 C35 120.0 . . ?
C31 C30 C29 121.50(11) . . ?
C35 C30 C29 118.47(11) . . ?
C32 C31 C30 120.0 . . ?
C32 C31 H31 120.0 . . ?
C30 C31 H31 120.0 . . ?
C33 C32 C31 120.0 . . ?
C33 C32 H32 120.0 . . ?
C31 C32 H32 120.0 . . ?
C32 C33 C34 120.0 . . ?
C32 C33 H33 120.0 . . ?
C34 C33 H33 120.0 . . ?
C35 C34 C33 120.0 . . ?
C35 C34 H34 120.0 . . ?
C33 C34 H34 120.0 . . ?
C34 C35 C30 120.0 . . ?
C34 C35 H35 120.0 . . ?
C30 C35 H35 120.0 . . ?
O9 C36 N3 121.70(16) . . ?
O9 C36 C37 122.08(14) . . ?
N3 C36 C37 116.18(14) . . ?
C42 C37 C38 118.61(15) . . ?
C42 C37 C36 120.09(14) . . ?
C38 C37 C36 121.30(12) . . ?
C39 C38 C37 120.84(12) . . ?
C39 C38 H38 119.6 . . ?
C37 C38 H38 119.6 . . ?
C38 C39 C40 120.19(15) . . ?
C38 C39 H39 119.9 . . ?
C40 C39 H39 119.9 . . ?
C41 C40 C39 118.30(15) . . ?
C41 C40 C43 124.61(12) . . ?
C39 C40 C43 117.07(14) . . ?
C42 C41 C40 121.47(13) . . ?
C42 C41 H41 119.3 . . ?
C40 C41 H41 119.3 . . ?
C37 C42 C41 120.60(16) . . ?
C37 C42 H42 119.7 . . ?
C41 C42 H42 119.7 . . ?
O10 C43 N4 120.85(14) . . ?
O10 C43 C40 121.91(13) . . ?
N4 C43 C40 117.22(13) . . ?
N4 C44 C52 112.49(13) . . ?
N4 C44 C45 111.62(12) . . ?
C52 C44 C45 111.55(10) . . ?
N4 C44 H44 106.9 . . ?
C52 C44 H44 106.9 . . ?
C45 C44 H44 106.9 . . ?
C46 C45 C44 112.46(13) . . ?
C46 C45 H45A 109.1 . . ?
C44 C45 H45A 109.1 . . ?
C46 C45 H45B 109.1 . . ?
C44 C45 H45B 109.1 . . ?
H45A C45 H45B 107.8 . . ?
C51 C46 C47 117.14(18) . . ?
C51 C46 C45 120.95(14) . . ?
C47 C46 C45 121.75(13) . . ?
C48 C47 C46 121.74(15) . . ?
C48 C47 H47 119.1 . . ?
C46 C47 H47 119.1 . . ?
C49 C48 C47 119.58(17) . . ?
C49 C48 H48 120.2 . . ?
C47 C48 H48 120.2 . . ?
C50 C49 C48 119.8(2) . . ?
C50 C49 H49 120.1 . . ?
C48 C49 H49 120.1 . . ?
C49 C50 C51 121.00(17) . . ?
C49 C50 H50 119.5 . . ?
C51 C50 H50 119.5 . . ?
C50 C51 C46 120.69(15) . . ?
C50 C51 H51 119.7 . . ?
C46 C51 H51 119.7 . . ?
O12 C52 O11 126.83(11) . . ?
O12 C52 C44 120.49(14) . . ?
O11 C52 C44 112.66(13) . . ?
C53 O13 Cu1 126.98(16) . . ?
C53 O13 H13B 109.5 . . ?
Cu1 O13 H13B 121.4 . . ?
C54 C53 O13 119.1(2) . . ?
C54 C53 H53A 107.5 . . ?
O13 C53 H53A 107.5 . . ?
C54 C53 H53B 107.5 . . ?
O13 C53 H53B 107.5 . . ?
H53A C53 H53B 107.0 . . ?
C53 C54 H54A 109.5 . . ?
C53 C54 H54B 109.5 . . ?
H54A C54 H54B 109.5 . . ?
C53 C54 H54C 109.5 . . ?
H54A C54 H54C 109.5 . . ?
H54B C54 H54C 109.5 . . ?
O37 O14 C55 73.5(11) . . ?
O37 O14 Cu2 126.5(8) . . ?
C55 O14 Cu2 120.3(3) . . ?
O37 O14 H14A 76.7 . . ?
C55 O14 H14A 114.7 . . ?
Cu2 O14 H14A 124.2 . . ?
O37 O14 H14B 69.7 . . ?
C55 O14 H14B 4.5 . . ?
Cu2 O14 H14B 124.3 . . ?
H14A O14 H14B 111.0 . . ?
O18 C55 O14 106.7(10) . . ?
O18 C55 O37 63.5(10) . . ?
O14 C55 O37 47.3(8) . . ?
O18 C55 O31 52.8(10) . . ?
O14 C55 O31 136.9(9) . . ?
O37 C55 O31 93.2(11) . . ?
O18 C55 H14B 103.1 . . ?
O14 C55 H14B 6.2 . . ?
O37 C55 H14B 42.1 . . ?
O31 C55 H14B 130.7 . . ?
O33 O15 O36 86.1(9) . . ?
O24 O16 O36 105.4(10) . . ?
O24 O16 O32 59.2(6) . . ?
O36 O16 O32 125.5(11) . . ?
O24 O16 O33 46.4(5) . . ?
O36 O16 O33 81.1(10) . . ?
O32 O16 O33 49.5(5) . . ?
O25 O17 O27 86.3(9) . . ?
O25 O17 O21 136.0(8) . 2_565 ?
O27 O17 O21 114.0(8) . 2_565 ?
O25 O17 O30 67.3(7) . . ?
O27 O17 O30 83.1(7) . . ?
O21 O17 O30 76.6(7) 2_565 . ?
C55 O18 O31 84.4(12) . . ?
C55 O18 O26 133.3(13) . . ?
O31 O18 O26 123.3(10) . . ?
C55 O18 O37 72.6(11) . . ?
O31 O18 O37 113.7(12) . . ?
O26 O18 O37 62.2(9) . . ?
O28 O19 O23 137.8(14) . . ?
O28 O19 O29 112.3(15) . . ?
O23 O19 O29 105.0(10) . . ?
O41 O21 O17 137.7(13) . 3_455 ?
O19 O23 O34 128.1(10) . . ?
O19 O23 H14A 99.9 . . ?
O34 O23 H14A 61.9 . . ?
O16 O24 O33 97.6(6) . . ?
O16 O24 O32 84.2(7) . . ?
O33 O24 O32 62.8(7) . . ?
O17 O25 O20 128.8(11) . . ?
O17 O25 O30 73.1(7) . . ?
O20 O25 O30 75.2(7) . . ?
O17 O25 O27 51.0(7) . . ?
O20 O25 O27 147.8(8) . . ?
O30 O25 O27 75.0(6) . . ?
O18 O26 O37 62.9(10) . . ?
O18 O26 O28 110.7(10) . . ?
O37 O26 O28 53.9(10) . . ?
O17 O27 O25 42.7(6) . . ?
O19 O28 O37 86.8(17) . . ?
O19 O28 O26 147.6(18) . . ?
O37 O28 O26 61.0(12) . . ?
O19 O28 O35 111.6(15) . . ?
O37 O28 O35 158(2) . . ?
O26 O28 O35 99.4(14) . . ?
O31 O29 O19 86.4(13) 3_455 . ?
O25 O30 O17 39.6(6) . . ?
O18 O31 O29 72.1(12) . 2_565 ?
O18 O31 C55 42.7(8) . . ?
O29 O31 C55 113.5(15) 2_565 . ?
O22 O32 O33 137.8(8) . . ?
O22 O32 O40 92.8(8) . . ?
O33 O32 O40 59.9(8) . . ?
O22 O32 O24 109.3(8) . . ?
O33 O32 O24 51.2(6) . . ?
O40 O32 O24 97.6(10) . . ?
O22 O32 O16 78.7(6) . . ?
O33 O32 O16 65.8(6) . . ?
O40 O32 O16 79.6(9) . . ?
O24 O32 O16 36.6(4) . . ?
O24 O33 O15 114.9(9) . . ?
O24 O33 O32 66.0(7) . . ?
O15 O33 O32 154.2(7) . . ?
O24 O33 O40 109.5(10) . . ?
O15 O33 O40 96.8(8) . . ?
O32 O33 O40 61.1(8) . . ?
O24 O33 O16 36.0(4) . . ?
O15 O33 O16 100.2(6) . . ?
O32 O33 O16 64.7(6) . . ?
O40 O33 O16 79.5(9) . . ?
O41 O34 O23 155.5(10) . . ?
O41 O34 H14A 99.2 . . ?
O23 O34 H14A 57.2 . . ?
O38 O35 O28 80.5(14) 2_565 . ?
O16 O36 O15 92.5(13) . . ?
O14 O37 O28 147(2) . . ?
O14 O37 O26 139.3(12) . . ?
O28 O37 O26 65.1(12) . . ?
O14 O37 O18 99.5(13) . . ?
O28 O37 O18 113.6(17) . . ?
O26 O37 O18 54.9(9) . . ?
O14 O37 C55 59.2(9) . . ?
O28 O37 C55 153.4(19) . . ?
O26 O37 C55 98.1(13) . . ?
O18 O37 C55 43.9(8) . . ?
O14 O37 H14B 39.7 . . ?
O28 O37 H14B 170.4 . . ?
O26 O37 H14B 114.5 . . ?
O18 O37 H14B 62.4 . . ?
C55 O37 H14B 19.5 . . ?
O33 O40 O32 59.0(7) . . ?
O34 O41 O21 85.5(13) . . ?

loop_
_geom_bond_atom_site_label_1
_geom_bond_atom_site_label_2
_geom_bond_distance
_geom_bond_site_symmetry_2
_geom_bond_publ_flag
Cu1 O5 1.9427(10) 2_565 ?
Cu1 O11 1.9454(8) 3_455 ?
Cu1 O7 1.9907(11) . ?
Cu1 O1 2.0007(10) . ?
Cu1 O13 2.1353(10) . ?
Cu1 Cu2 2.6315(2) . ?
Cu2 O8 1.9341(10) . ?
Cu2 O2 1.9344(11) . ?
Cu2 O6 2.0339(11) 2_565 ?
Cu2 O12 2.0366(9) 3_455 ?
Cu2 O14 2.1149(10) . ?
O1 C1 1.2679(12) . ?
O2 C1 1.2545(17) . ?
O3 C10 1.2341(17) . ?
O4 C17 1.2158(18) . ?
O5 C26 1.2766(15) . ?
O5 Cu1 1.9427(10) 3_455 ?
O6 C26 1.246(2) . ?
O6 Cu2 2.0339(11) 3_455 ?
N1 C10 1.3305(17) . ?
N1 C2 1.4569(14) . ?
N1 H1 0.8700 . ?
N2 C17 1.3436(18) . ?
N2 C18 1.4563(15) . ?
N2 H2A 0.8700 . ?
C1 C2 1.512(2) . ?
C2 C3 1.550(2) . ?
C2 H2B 0.9900 . ?
C3 C4 1.4892(16) . ?
C3 H3A 0.9800 . ?
C3 H3B 0.9800 . ?
C4 C9 1.390(2) . ?
C4 C5 1.394(2) . ?
C5 C6 1.3654(17) . ?
C5 H5A 0.9400 . ?
C6 C7 1.394(2) . ?
C6 H6 0.9400 . ?
C7 C8 1.385(3) . ?
C7 H7 0.9400 . ?
C8 C9 1.3740(18) . ?
C8 H8 0.9400 . ?
C9 H9 0.9400 . ?
C10 C11 1.5045(15) . ?
C11 C16 1.381(2) . ?
C11 C12 1.382(2) . ?
C12 C13 1.3856(17) . ?
C12 H12 0.9400 . ?
C13 C14 1.388(2) . ?
C13 H13A 0.9400 . ?
C14 C15 1.369(2) . ?
C14 C17 1.5219(16) . ?
C15 C16 1.3769(16) . ?
C15 H15A 0.9400 . ?
C16 H16A 0.9400 . ?
C18 C26 1.533(2) . ?
C18 C19 1.538(2) . ?
C18 H18 0.9900 . ?
C19 C20 1.492(2) . ?
C19 H19A 0.9800 . ?
C19 H19B 0.9800 . ?
C20 C25 1.318(4) . ?
C20 C21 1.380(3) . ?
C21 C22 1.389(2) . ?
C21 H21 0.9400 . ?
C22 C23 1.326(4) . ?
C22 H22 0.9400 . ?
C23 C24 1.365(4) . ?
C23 H23 0.9400 . ?
C24 C25 1.413(3) . ?
C24 H24 0.9400 . ?
C25 H25 0.9400 . ?
O7 C27 1.258(2) . ?
O8 C27 1.2569(15) . ?
O9 C36 1.2302(19) . ?
O10 C43 1.2301(18) . ?
O11 C52 1.264(2) . ?
O11 Cu1 1.9454(8) 2_565 ?
O12 C52 1.2584(19) . ?
O12 Cu2 2.0366(9) 2_565 ?
N3 C36 1.3454(19) . ?
N3 C28 1.446(2) . ?
N3 H3 0.8700 . ?
N4 C43 1.3519(19) . ?
N4 C44 1.457(2) . ?
N4 H4B 0.8700 . ?
C27 C28 1.535(2) . ?
C28 C29 1.5366(18) . ?
C28 H28 0.9900 . ?
C29 C30 1.466(2) . ?
C29 H29A 0.9800 . ?
C29 H29B 0.9800 . ?
C30 C31 1.3900 . ?
C30 C35 1.3900 . ?
C31 C32 1.3900 . ?
C31 H31 0.9400 . ?
C32 C33 1.3900 . ?
C32 H32 0.9400 . ?
C33 C34 1.3900 . ?
C33 H33 0.9400 . ?
C34 C35 1.3900 . ?
C34 H34 0.9400 . ?
C35 H35 0.9400 . ?
C36 C37 1.485(2) . ?
C37 C42 1.3763(18) . ?
C37 C38 1.396(2) . ?
C38 C39 1.383(2) . ?
C38 H38 0.9400 . ?
C39 C40 1.3943(18) . ?
C39 H39 0.9400 . ?
C40 C41 1.384(2) . ?
C40 C43 1.478(2) . ?
C41 C42 1.377(3) . ?
C41 H41 0.9400 . ?
C42 H42 0.9400 . ?
C44 C52 1.5244(17) . ?
C44 C45 1.529(2) . ?
C44 H44 0.9900 . ?
C45 C46 1.500(3) . ?
C45 H45A 0.9800 . ?
C45 H45B 0.9800 . ?
C46 C51 1.385(2) . ?
C46 C47 1.388(2) . ?
C47 C48 1.379(3) . ?
C47 H47 0.9400 . ?
C48 C49 1.368(3) . ?
C48 H48 0.9400 . ?
C49 C50 1.354(3) . ?
C49 H49 0.9400 . ?
C50 C51 1.380(3) . ?
C50 H50 0.9400 . ?
C51 H51 0.9400 . ?
O13 C53 1.439(2) . ?
O13 H13B 0.8300 . ?
C53 C54 1.355(3) . ?
C53 H53A 0.9800 . ?
C53 H53B 0.9800 . ?
C54 H54A 0.9700 . ?
C54 H54B 0.9700 . ?
C54 H54C 0.9700 . ?
O14 O37 1.37(2) . ?
O14 C55 1.600(15) . ?
O14 H14A 0.9647 . ?
O14 H14B 0.9278 . ?
C55 O18 1.298(17) . ?
C55 O37 1.79(3) . ?
C55 O31 1.90(3) . ?
C55 H14B 0.6795 . ?
O15 O33 1.274(9) . ?
O15 O36 1.66(2) . ?
O16 O24 0.979(8) . ?
O16 O36 1.46(2) . ?
O16 O32 1.636(11) . ?
O16 O33 1.651(10) . ?
O17 O25 1.205(15) . ?
O17 O27 1.380(12) . ?
O17 O21 1.552(12) 2_565 ?
O17 O30 1.807(12) . ?
O18 O31 1.52(3) . ?
O18 O26 1.541(15) . ?
O18 O37 1.68(3) . ?
O19 O28 1.14(3) . ?
O19 O23 1.397(15) . ?
O19 O29 1.762(18) . ?
O20 O25 1.608(18) . ?
O21 O41 1.39(2) . ?
O21 O17 1.552(12) 3_455 ?
O22 O32 1.333(11) . ?
O23 O34 1.409(15) . ?
O23 H14A 1.3542 . ?
O24 O33 1.206(10) . ?
O24 O32 1.413(12) . ?
O25 O30 1.742(13) . ?
O25 O27 1.772(16) . ?
O26 O37 1.67(2) . ?
O26 O28 1.73(2) . ?
O28 O37 1.54(3) . ?
O28 O35 1.81(3) . ?
O29 O31 1.63(3) 3_455 ?
O31 O29 1.63(3) 2_565 ?
O32 O33 1.376(12) . ?
O32 O40 1.406(14) . ?
O33 O40 1.388(17) . ?
O34 O41 1.34(2) . ?
O34 H14A 1.4223 . ?
O35 O38 1.76(3) 2_565 ?
O37 H14B 1.3612 . ?
O38 O35 1.76(3) 3_455 ?

loop_
_geom_hbond_atom_site_label_D
_geom_hbond_atom_site_label_H
_geom_hbond_atom_site_label_A
_geom_hbond_distance_DH
_geom_hbond_distance_HA
_geom_hbond_distance_DA
_geom_hbond_angle_DHA
_geom_hbond_site_symmetry_A
N1 H1 O10 0.87 2.14 2.9696(15) 158.3 3_455
N2 H2A O9 0.87 2.13 2.9798(16) 165.8 3_456
N3 H3 O4 0.87 2.21 3.0161(16) 154.8 2_565
N4 H4B O3 0.87 2.20 2.9940(15) 152.3 2_564
